data_4302397
loop_
_publ_author_name
'Panda, Tarun K.'
'Trambitas, Alexandra G.'
'Bannenberg, Thomas'
'Hrib, Cristian G.'
'Randoll, S\"oren'
'Jones, Peter G.'
'Tamm, Matthias'

_publ_section_title
;
 Imidazolin-2-iminato Complexes of Rare Earth Metals with Very Short
 Metal--Nitrogen Bonds: Experimental and Theoretical Studies
;
_journal_coden_ASTM INOCAJ
_journal_issue 12
_journal_name_full 'Inorganic chemistry'
_journal_page_first 5462
_journal_page_last 5472
_journal_paper_doi 10.1021/ic900503q
_journal_volume 48
_journal_year 2009
_chemical_formula_sum 'C47 H68 Gd N3 O3'
_chemical_formula_weight 880.29
_space_group_IT_number 14
_symmetry_cell_setting monoclinic
_symmetry_space_group_name_Hall '-P 2yn'
_symmetry_space_group_name_H-M 'P 1 21/n 1'
_atom_sites_solution_hydrogens geom
_atom_sites_solution_primary direct
_atom_sites_solution_secondary difmap
_audit_creation_method SHELXL-97
_cell_angle_alpha 90.00
_cell_angle_beta 94.096(3)
_cell_angle_gamma 90.00
_cell_formula_units_Z 4
_cell_length_a 12.2615(6)
_cell_length_b 12.1517(6)
_cell_length_c 29.4262(14)
_cell_measurement_reflns_used 9729
_cell_measurement_temperature 100(2)
_cell_measurement_theta_max 27.79
_cell_measurement_theta_min 2.43
_cell_volume 4373.2(4)
_computing_cell_refinement 'Bruker SAINT'
_computing_data_collection 'Bruker SMART'
_computing_data_reduction 'Bruker SAINT'
_computing_molecular_graphics 'Bruker SHELXTL'
_computing_publication_material 'Bruker SHELXTL'
_computing_structure_refinement 'Bruker SHELXTL'
_computing_structure_solution 'Bruker SHELXTL'
_diffrn_ambient_temperature 100(2)
_diffrn_measured_fraction_theta_full 0.999
_diffrn_measured_fraction_theta_max 0.999
_diffrn_measurement_device_type 'Bruker APEX2 CCD area detector'
_diffrn_measurement_method 'phi and omega scans'
_diffrn_radiation_monochromator graphite
_diffrn_radiation_source 'fine-focus sealed tube'
_diffrn_radiation_type MoK\a
_diffrn_radiation_wavelength 0.71073
_diffrn_reflns_av_R_equivalents 0.0598
_diffrn_reflns_av_sigmaI/netI 0.0320
_diffrn_reflns_limit_h_max 16
_diffrn_reflns_limit_h_min -16
_diffrn_reflns_limit_k_max 16
_diffrn_reflns_limit_k_min -16
_diffrn_reflns_limit_l_max 39
_diffrn_reflns_limit_l_min -39
_diffrn_reflns_number 143934
_diffrn_reflns_theta_full 28.50
_diffrn_reflns_theta_max 28.70
_diffrn_reflns_theta_min 2.36
_exptl_absorpt_coefficient_mu 1.558
_exptl_absorpt_correction_T_max 0.9261
_exptl_absorpt_correction_T_min 0.7912
_exptl_absorpt_correction_type multi-scan
_exptl_absorpt_process_details SADABS
_exptl_crystal_colour colourless
_exptl_crystal_density_diffrn 1.337
_exptl_crystal_density_method 'not measured'
_exptl_crystal_description irregular
_exptl_crystal_F_000 1836
_exptl_crystal_size_max 0.20
_exptl_crystal_size_mid 0.14
_exptl_crystal_size_min 0.05
_refine_diff_density_max 0.861
_refine_diff_density_min -1.343
_refine_diff_density_rms 0.096
_refine_ls_extinction_method none
_refine_ls_goodness_of_fit_ref 1.063
_refine_ls_hydrogen_treatment 'rigid methyls, others riding'
_refine_ls_matrix_type full
_refine_ls_number_parameters 495
_refine_ls_number_reflns 11292
_refine_ls_number_restraints 0
_refine_ls_restrained_S_all 1.063
_refine_ls_R_factor_all 0.0472
_refine_ls_R_factor_gt 0.0306
_refine_ls_shift/su_max 0.003
_refine_ls_shift/su_mean 0.000
_refine_ls_structure_factor_coef Fsqd
_refine_ls_weighting_details 'calc w=1/[\s^2^(Fo^2^)+(0.0259P)^2^+7.2196P] where P=(Fo^2^+2Fc^2^)/3'
_refine_ls_weighting_scheme calc
_refine_ls_wR_factor_gt 0.0657
_refine_ls_wR_factor_ref 0.0721
_reflns_number_gt 9086
_reflns_number_total 11292
_reflns_threshold_expression >2sigma(I)
_cod_duplicate_entry 4338644
_cod_data_source_file ic900503q_si_002_9.cif
_cod_data_source_block tkpa5a
_cod_depositor_comments
;
The following automatic conversions were performed:
'_symmetry_cell_setting' value 'Monoclinic' changed to 'monoclinic'
according to '/home/saulius/struct/CIF-dictionaries/cif_core.dic'
dictionary named 'cif_core.dic' version 2.4.1 from 2010-06-29.

Automatic conversion script
Id: cif_fix_enum 1527 2010-12-29 10:47:43Z saulius 
;
_cod_original_sg_symbol_H-M 'P 21/n'
_cod_database_code 4302397

loop_
_symmetry_equiv_pos_as_xyz
'x, y, z'
'-x+1/2, y+1/2, -z+1/2'
'-x, -y, -z'
'x-1/2, -y-1/2, z-1/2'

loop_
_atom_site_label
_atom_site_type_symbol
_atom_site_fract_x
_atom_site_fract_y
_atom_site_fract_z
_atom_site_U_iso_or_equiv
_atom_site_adp_type
_atom_site_occupancy
_atom_site_symmetry_multiplicity
_atom_site_calc_flag
_atom_site_refinement_flags
_atom_site_disorder_assembly
_atom_site_disorder_group
Gd Gd 0.538519(10) 0.716297(10) 0.212344(4) 0.01475(4) Uani 1 1 d . . .
N1 N 0.43544(17) 0.72385(17) 0.14847(7) 0.0158(4) Uani 1 1 d . . .
N2 N 0.33148(17) 0.67727(18) 0.07776(7) 0.0157(4) Uani 1 1 d . . .
N3 N 0.42312(17) 0.83346(18) 0.07984(7) 0.0176(4) Uani 1 1 d . . .
C1 C 0.40098(19) 0.7425(2) 0.10790(9) 0.0139(5) Uani 1 1 d . . .
C2 C 0.3190(2) 0.7251(2) 0.03453(9) 0.0199(5) Uani 1 1 d . . .
H2 H 0.2777 0.6959 0.0088 0.024 Uiso 1 1 calc R . .
C3 C 0.3753(2) 0.8191(2) 0.03581(9) 0.0215(6) Uani 1 1 d . . .
H3 H 0.3817 0.8680 0.0110 0.026 Uiso 1 1 calc R . .
C4 C 0.2677(2) 0.5873(2) 0.09189(8) 0.0190(5) Uani 1 1 d . . .
C5 C 0.1805(2) 0.6089(3) 0.11948(9) 0.0261(6) Uani 1 1 d . . .
C6 C 0.1184(3) 0.5209(3) 0.13234(10) 0.0358(8) Uani 1 1 d . . .
H6 H 0.0609 0.5333 0.1517 0.043 Uiso 1 1 calc R . .
C7 C 0.1378(3) 0.4156(3) 0.11770(11) 0.0396(9) Uani 1 1 d . . .
H7 H 0.0936 0.3564 0.1268 0.048 Uiso 1 1 calc R . .
C8 C 0.2222(3) 0.3958(3) 0.08956(10) 0.0345(8) Uani 1 1 d . . .
H8 H 0.2342 0.3232 0.0790 0.041 Uiso 1 1 calc R . .
C9 C 0.2894(2) 0.4811(2) 0.07665(9) 0.0229(6) Uani 1 1 d . . .
C10 C 0.1522(2) 0.7248(3) 0.13456(11) 0.0327(7) Uani 1 1 d . . .
H10 H 0.1992 0.7770 0.1184 0.039 Uiso 1 1 calc R . .
C11 C 0.1780(3) 0.7413(3) 0.18541(12) 0.0438(9) Uani 1 1 d . . .
H11A H 0.1583 0.8164 0.1938 0.066 Uiso 1 1 calc R . .
H11B H 0.2563 0.7296 0.1929 0.066 Uiso 1 1 calc R . .
H11C H 0.1360 0.6886 0.2023 0.066 Uiso 1 1 calc R . .
C12 C 0.0334(3) 0.7554(4) 0.12130(14) 0.0483(10) Uani 1 1 d . . .
H12A H 0.0174 0.7425 0.0886 0.072 Uiso 1 1 calc R . .
H12B H 0.0218 0.8332 0.1281 0.072 Uiso 1 1 calc R . .
H12C H -0.0151 0.7100 0.1386 0.072 Uiso 1 1 calc R . .
C13 C 0.3804(3) 0.4580(2) 0.04530(10) 0.0266(6) Uani 1 1 d . . .
H13 H 0.4294 0.5239 0.0459 0.032 Uiso 1 1 calc R . .
C14 C 0.3330(3) 0.4419(3) -0.00364(10) 0.0384(8) Uani 1 1 d . . .
H14A H 0.2834 0.3786 -0.0050 0.058 Uiso 1 1 calc R . .
H14B H 0.3925 0.4287 -0.0235 0.058 Uiso 1 1 calc R . .
H14C H 0.2926 0.5081 -0.0138 0.058 Uiso 1 1 calc R . .
C15 C 0.4499(3) 0.3585(3) 0.06047(11) 0.0360(7) Uani 1 1 d . . .
H15A H 0.4748 0.3664 0.0927 0.054 Uiso 1 1 calc R . .
H15B H 0.5134 0.3538 0.0421 0.054 Uiso 1 1 calc R . .
H15C H 0.4060 0.2913 0.0563 0.054 Uiso 1 1 calc R . .
C16 C 0.4829(2) 0.9291(2) 0.09510(9) 0.0202(5) Uani 1 1 d . . .
C17 C 0.5922(2) 0.9385(2) 0.08525(10) 0.0239(6) Uani 1 1 d . . .
C18 C 0.6480(3) 1.0358(2) 0.09837(12) 0.0327(7) Uani 1 1 d . . .
H18 H 0.7222 1.0444 0.0919 0.039 Uiso 1 1 calc R . .
C19 C 0.5966(3) 1.1184(2) 0.12042(12) 0.0371(8) Uani 1 1 d . . .
H19 H 0.6352 1.1840 0.1286 0.045 Uiso 1 1 calc R . .
C20 C 0.4896(3) 1.1065(2) 0.13075(11) 0.0341(7) Uani 1 1 d . . .
H20 H 0.4555 1.1641 0.1463 0.041 Uiso 1 1 calc R . .
C21 C 0.4299(3) 1.0117(2) 0.11883(10) 0.0258(6) Uani 1 1 d . . .
C22 C 0.6519(2) 0.8480(2) 0.06178(10) 0.0248(6) Uani 1 1 d . . .
H22 H 0.6005 0.7845 0.0571 0.030 Uiso 1 1 calc R . .
C23 C 0.6844(3) 0.8848(3) 0.01516(11) 0.0330(7) Uani 1 1 d . . .
H23A H 0.6187 0.9050 -0.0040 0.050 Uiso 1 1 calc R . .
H23B H 0.7222 0.8245 0.0007 0.050 Uiso 1 1 calc R . .
H23C H 0.7332 0.9486 0.0187 0.050 Uiso 1 1 calc R . .
C24 C 0.7510(3) 0.8084(3) 0.09157(12) 0.0322(7) Uani 1 1 d . . .
H24A H 0.8044 0.8682 0.0956 0.048 Uiso 1 1 calc R . .
H24B H 0.7844 0.7457 0.0769 0.048 Uiso 1 1 calc R . .
H24C H 0.7279 0.7857 0.1214 0.048 Uiso 1 1 calc R . .
C25 C 0.3130(3) 0.9962(2) 0.13161(11) 0.0299(7) Uani 1 1 d . . .
H25 H 0.3059 0.9184 0.1422 0.036 Uiso 1 1 calc R . .
C26 C 0.2306(3) 1.0127(3) 0.09191(13) 0.0425(8) Uani 1 1 d . . .
H26A H 0.1574 0.9952 0.1012 0.064 Uiso 1 1 calc R . .
H26B H 0.2481 0.9641 0.0669 0.064 Uiso 1 1 calc R . .
H26C H 0.2326 1.0894 0.0818 0.064 Uiso 1 1 calc R . .
C27 C 0.2842(3) 1.0717(3) 0.17101(13) 0.0430(8) Uani 1 1 d . . .
H27A H 0.2801 1.1481 0.1604 0.065 Uiso 1 1 calc R . .
H27B H 0.3407 1.0653 0.1961 0.065 Uiso 1 1 calc R . .
H27C H 0.2134 1.0497 0.1816 0.065 Uiso 1 1 calc R . .
C28 C 0.4588(3) 0.8792(3) 0.25862(11) 0.0331(7) Uani 1 1 d . . .
H28 H 0.3925 0.9200 0.2565 0.040 Uiso 1 1 calc R . .
C29 C 0.4532(3) 0.7861(3) 0.28655(10) 0.0337(7) Uani 1 1 d . . .
H29 H 0.3820 0.7741 0.2963 0.040 Uiso 1 1 calc R . .
C30 C 0.5288(3) 0.7067(3) 0.30332(10) 0.0322(7) Uani 1 1 d . . .
H30 H 0.4981 0.6562 0.3235 0.039 Uiso 1 1 calc R . .
C31 C 0.6396(3) 0.6845(3) 0.29722(10) 0.0317(7) Uani 1 1 d . . .
H31 H 0.6672 0.6248 0.3155 0.038 Uiso 1 1 calc R . .
C32 C 0.7186(2) 0.7296(3) 0.27062(10) 0.0307(7) Uani 1 1 d . . .
H32 H 0.7866 0.6923 0.2746 0.037 Uiso 1 1 calc R . .
C33 C 0.7212(2) 0.8169(3) 0.23953(11) 0.0310(7) Uani 1 1 d . . .
H33 H 0.7884 0.8206 0.2254 0.037 Uiso 1 1 calc R . .
C34 C 0.6473(3) 0.9008(3) 0.22413(11) 0.0323(7) Uani 1 1 d . . .
H34 H 0.6773 0.9502 0.2033 0.039 Uiso 1 1 calc R . .
C35 C 0.5394(3) 0.9264(3) 0.23308(11) 0.0325(7) Uani 1 1 d . . .
H35 H 0.5146 0.9920 0.2181 0.039 Uiso 1 1 calc R . .
O1 O 0.46694(15) 0.53023(16) 0.22220(7) 0.0217(4) Uani 1 1 d . . .
C36 C 0.3597(2) 0.4880(2) 0.20827(10) 0.0239(6) Uani 1 1 d . . .
H36A H 0.3321 0.5212 0.1789 0.029 Uiso 1 1 calc R . .
H36B H 0.3076 0.5049 0.2315 0.029 Uiso 1 1 calc R . .
C37 C 0.3731(3) 0.3644(2) 0.20328(11) 0.0307(7) Uani 1 1 d . . .
H37A H 0.3616 0.3423 0.1709 0.037 Uiso 1 1 calc R . .
H37B H 0.3199 0.3246 0.2210 0.037 Uiso 1 1 calc R . .
C38 C 0.4897(2) 0.3393(3) 0.22162(11) 0.0303(7) Uani 1 1 d . . .
H38A H 0.4918 0.2753 0.2425 0.036 Uiso 1 1 calc R . .
H38B H 0.5371 0.3241 0.1965 0.036 Uiso 1 1 calc R . .
C39 C 0.5252(2) 0.4432(2) 0.24681(11) 0.0291(7) Uani 1 1 d . . .
H39A H 0.5053 0.4404 0.2788 0.035 Uiso 1 1 calc R . .
H39B H 0.6052 0.4538 0.2465 0.035 Uiso 1 1 calc R . .
O2 O 0.66444(14) 0.60072(15) 0.17093(6) 0.0190(4) Uani 1 1 d . . .
C40 C 0.6226(2) 0.5361(2) 0.13197(9) 0.0217(6) Uani 1 1 d . . .
H40A H 0.6218 0.5801 0.1036 0.026 Uiso 1 1 calc R . .
H40B H 0.5475 0.5100 0.1361 0.026 Uiso 1 1 calc R . .
C41 C 0.7007(2) 0.4405(2) 0.13022(10) 0.0231(6) Uani 1 1 d . . .
H41A H 0.7004 0.4097 0.0991 0.028 Uiso 1 1 calc R . .
H41B H 0.6824 0.3815 0.1516 0.028 Uiso 1 1 calc R . .
C42 C 0.8102(2) 0.4932(2) 0.14467(10) 0.0246(6) Uani 1 1 d . . .
H42A H 0.8631 0.4379 0.1575 0.029 Uiso 1 1 calc R . .
H42B H 0.8415 0.5309 0.1187 0.029 Uiso 1 1 calc R . .
C43 C 0.7805(2) 0.5751(2) 0.18073(9) 0.0210(5) Uani 1 1 d . . .
H43A H 0.7930 0.5426 0.2115 0.025 Uiso 1 1 calc R . .
H43B H 0.8254 0.6425 0.1792 0.025 Uiso 1 1 calc R . .
O3 O 0.1268(2) 0.6515(2) -0.04508(9) 0.0531(7) Uani 1 1 d . . .
C44 C 0.0440(3) 0.6617(6) -0.01379(16) 0.0761(17) Uani 1 1 d . . .
H44A H 0.0705 0.6344 0.0167 0.091 Uiso 1 1 calc R . .
H44B H -0.0220 0.6195 -0.0245 0.091 Uiso 1 1 calc R . .
C45 C 0.0193(5) 0.7818(5) -0.0122(2) 0.0880(18) Uani 1 1 d . . .
H45A H -0.0586 0.7942 -0.0069 0.106 Uiso 1 1 calc R . .
H45B H 0.0653 0.8182 0.0124 0.106 Uiso 1 1 calc R . .
C46 C 0.0442(5) 0.8244(4) -0.05643(19) 0.0787(15) Uani 1 1 d . . .
H46A H -0.0205 0.8197 -0.0785 0.094 Uiso 1 1 calc R . .
H46B H 0.0686 0.9020 -0.0540 0.094 Uiso 1 1 calc R . .
C47 C 0.1312(4) 0.7542(4) -0.07003(15) 0.0558(11) Uani 1 1 d . . .
H47A H 0.2028 0.7903 -0.0632 0.067 Uiso 1 1 calc R . .
H47B H 0.1221 0.7399 -0.1032 0.067 Uiso 1 1 calc R . .

loop_
_atom_site_aniso_label
_atom_site_aniso_U_11
_atom_site_aniso_U_22
_atom_site_aniso_U_33
_atom_site_aniso_U_23
_atom_site_aniso_U_13
_atom_site_aniso_U_12
Gd 0.01464(6) 0.01502(6) 0.01424(6) -0.00373(5) -0.00147(4) -0.00040(5)
N1 0.0171(10) 0.0145(10) 0.0155(10) -0.0027(9) -0.0010(8) -0.0007(9)
N2 0.0171(10) 0.0165(10) 0.0133(10) -0.0009(8) 0.0006(8) -0.0029(8)
N3 0.0203(11) 0.0141(11) 0.0181(11) 0.0009(9) 0.0003(9) -0.0004(9)
C1 0.0115(11) 0.0117(11) 0.0187(12) -0.0041(9) 0.0029(9) 0.0009(9)
C2 0.0229(13) 0.0214(14) 0.0150(12) 0.0003(11) -0.0021(10) 0.0027(11)
C3 0.0271(14) 0.0196(13) 0.0173(13) 0.0025(10) -0.0013(11) 0.0038(11)
C4 0.0176(12) 0.0281(14) 0.0110(11) -0.0017(10) -0.0008(9) -0.0092(11)
C5 0.0165(13) 0.0447(18) 0.0168(13) -0.0022(12) -0.0017(10) -0.0086(12)
C6 0.0251(15) 0.062(2) 0.0199(15) -0.0006(15) 0.0028(12) -0.0189(16)
C7 0.0396(18) 0.055(2) 0.0239(16) 0.0089(15) -0.0012(13) -0.0308(17)
C8 0.051(2) 0.0305(17) 0.0210(15) 0.0025(13) -0.0042(14) -0.0233(15)
C9 0.0310(15) 0.0235(14) 0.0138(12) 0.0009(11) -0.0005(11) -0.0123(12)
C10 0.0172(13) 0.051(2) 0.0301(16) -0.0057(15) 0.0050(11) 0.0012(14)
C11 0.0400(19) 0.054(2) 0.0381(19) -0.0121(17) 0.0052(15) 0.0134(17)
C12 0.0289(17) 0.066(3) 0.050(2) 0.0113(19) -0.0020(16) 0.0059(17)
C13 0.0435(17) 0.0148(13) 0.0224(14) -0.0014(11) 0.0079(13) -0.0045(12)
C14 0.073(3) 0.0240(16) 0.0192(15) -0.0003(12) 0.0090(15) 0.0027(16)
C15 0.051(2) 0.0217(15) 0.0351(18) -0.0051(13) 0.0006(15) -0.0024(15)
C16 0.0293(14) 0.0097(12) 0.0211(13) 0.0014(10) -0.0005(11) -0.0004(10)
C17 0.0300(15) 0.0117(12) 0.0292(15) 0.0017(11) -0.0025(12) -0.0004(11)
C18 0.0323(16) 0.0182(14) 0.0467(19) 0.0008(13) -0.0022(14) -0.0063(12)
C19 0.051(2) 0.0130(14) 0.046(2) -0.0042(13) -0.0011(16) -0.0074(13)
C20 0.057(2) 0.0129(13) 0.0329(17) -0.0056(12) 0.0043(15) 0.0046(14)
C21 0.0373(16) 0.0155(13) 0.0247(14) 0.0007(11) 0.0018(12) 0.0061(12)
C22 0.0259(14) 0.0133(12) 0.0352(16) 0.0004(12) 0.0029(12) -0.0020(11)
C23 0.0420(18) 0.0222(15) 0.0351(17) 0.0011(13) 0.0043(14) -0.0003(13)
C24 0.0302(16) 0.0251(16) 0.0408(18) 0.0047(13) -0.0018(13) 0.0028(12)
C25 0.0380(17) 0.0165(14) 0.0365(17) 0.0020(12) 0.0123(14) 0.0075(12)
C26 0.0357(18) 0.047(2) 0.044(2) 0.0039(17) 0.0045(16) 0.0068(16)
C27 0.045(2) 0.037(2) 0.048(2) -0.0054(17) 0.0107(17) 0.0086(16)
C28 0.0291(16) 0.0365(18) 0.0330(17) -0.0197(14) -0.0036(13) 0.0125(14)
C29 0.0291(15) 0.0487(19) 0.0237(14) -0.0164(16) 0.0055(12) 0.0016(15)
C30 0.0387(17) 0.0407(18) 0.0172(13) -0.0059(13) 0.0018(12) -0.0011(15)
C31 0.0412(18) 0.0333(17) 0.0184(14) -0.0071(12) -0.0119(13) 0.0052(14)
C32 0.0217(14) 0.0375(18) 0.0310(16) -0.0167(14) -0.0114(12) 0.0053(13)
C33 0.0230(14) 0.0350(17) 0.0347(17) -0.0158(14) -0.0007(12) -0.0101(13)
C34 0.0404(18) 0.0243(15) 0.0314(16) -0.0100(13) -0.0026(13) -0.0149(14)
C35 0.0454(19) 0.0196(15) 0.0304(16) -0.0094(13) -0.0126(14) 0.0031(13)
O1 0.0179(9) 0.0202(10) 0.0264(10) 0.0057(8) -0.0030(8) -0.0011(8)
C36 0.0183(13) 0.0229(14) 0.0310(15) -0.0011(12) 0.0043(11) -0.0036(11)
C37 0.0394(17) 0.0223(15) 0.0290(16) 0.0027(12) -0.0068(13) -0.0041(13)
C38 0.0270(15) 0.0233(15) 0.0421(18) 0.0043(13) 0.0131(13) 0.0003(12)
C39 0.0237(14) 0.0226(15) 0.0405(18) 0.0135(13) -0.0018(13) 0.0002(12)
O2 0.0165(9) 0.0224(10) 0.0178(9) -0.0055(7) -0.0009(7) 0.0014(7)
C40 0.0235(13) 0.0233(14) 0.0179(13) -0.0059(11) -0.0012(10) -0.0001(11)
C41 0.0228(13) 0.0213(14) 0.0260(14) -0.0034(11) 0.0077(11) -0.0003(11)
C42 0.0199(13) 0.0245(15) 0.0302(15) -0.0014(12) 0.0072(11) 0.0013(11)
C43 0.0164(12) 0.0246(14) 0.0219(13) -0.0010(11) 0.0001(10) 0.0013(11)
O3 0.0623(18) 0.0516(17) 0.0443(15) 0.0032(13) -0.0030(13) 0.0002(14)
C44 0.035(2) 0.140(5) 0.052(3) 0.014(3) -0.0050(19) -0.015(3)
C45 0.072(4) 0.114(5) 0.078(4) -0.003(4) 0.012(3) 0.035(4)
C46 0.088(4) 0.061(3) 0.087(4) -0.002(3) 0.008(3) 0.023(3)
C47 0.061(3) 0.058(3) 0.048(2) 0.013(2) 0.004(2) 0.005(2)

loop_
_atom_type_symbol
_atom_type_description
_atom_type_scat_dispersion_real
_atom_type_scat_dispersion_imag
_atom_type_scat_source
C C 0.0033 0.0016 'International Tables Vol C Tables 4.2.6.8 and 6.1.1.4'
H H 0.0000 0.0000 'International Tables Vol C Tables 4.2.6.8 and 6.1.1.4'
N N 0.0061 0.0033 'International Tables Vol C Tables 4.2.6.8 and 6.1.1.4'
O O 0.0106 0.0060 'International Tables Vol C Tables 4.2.6.8 and 6.1.1.4'
Gd Gd -0.1653 3.9035 'International Tables Vol C Tables 4.2.6.8 and 6.1.1.4'

loop_
_geom_angle_atom_site_label_1
_geom_angle_atom_site_label_2
_geom_angle_atom_site_label_3
_geom_angle
_geom_angle_site_symmetry_1
_geom_angle_site_symmetry_3
_geom_angle_publ_flag
N1 Gd O1 87.17(7) . . ?
N1 Gd O2 86.75(7) . . ?
O1 Gd O2 77.04(6) . . ?
N1 Gd C34 109.58(9) . . ?
O1 Gd C34 163.25(8) . . ?
O2 Gd C34 102.79(9) . . ?
N1 Gd C35 98.70(9) . . ?
O1 Gd C35 149.96(9) . . ?
O2 Gd C35 132.44(9) . . ?
C34 Gd C35 31.03(10) . . ?
N1 Gd C33 132.00(9) . . ?
O1 Gd C33 134.31(9) . . ?
O2 Gd C33 82.27(8) . . ?
C34 Gd C33 31.32(10) . . ?
C35 Gd C33 59.14(10) . . ?
N1 Gd C29 117.37(9) . . ?
O1 Gd C29 91.86(9) . . ?
O2 Gd C29 153.21(9) . . ?
C34 Gd C29 80.96(11) . . ?
C35 Gd C29 59.21(11) . . ?
C33 Gd C29 88.74(10) . . ?
N1 Gd C28 101.51(9) . . ?
O1 Gd C28 118.93(9) . . ?
O2 Gd C28 162.02(9) . . ?
C34 Gd C28 59.47(11) . . ?
C35 Gd C28 31.04(11) . . ?
C33 Gd C28 80.35(10) . . ?
C29 Gd C28 30.94(11) . . ?
N1 Gd C30 142.33(9) . . ?
O1 Gd C30 78.50(9) . . ?
O2 Gd C30 122.66(8) . . ?
C34 Gd C30 87.91(10) . . ?
C35 Gd C30 79.08(10) . . ?
C33 Gd C30 79.31(10) . . ?
C29 Gd C30 30.55(10) . . ?
C28 Gd C30 58.19(11) . . ?
N1 Gd C32 159.59(9) . . ?
O1 Gd C32 105.28(8) . . ?
O2 Gd C32 80.57(8) . . ?
C34 Gd C32 58.61(10) . . ?
C35 Gd C32 78.72(9) . . ?
C33 Gd C32 30.48(10) . . ?
C29 Gd C32 78.99(9) . . ?
C28 Gd C32 86.76(9) . . ?
C30 Gd C32 57.55(10) . . ?
N1 Gd C31 170.19(9) . . ?
O1 Gd C31 84.50(8) . . ?
O2 Gd C31 96.41(8) . . ?
C34 Gd C31 78.86(10) . . ?
C35 Gd C31 86.05(10) . . ?
C33 Gd C31 57.77(11) . . ?
C29 Gd C31 57.88(10) . . ?
C28 Gd C31 78.15(10) . . ?
C30 Gd C31 30.09(10) . . ?
C32 Gd C31 29.84(10) . . ?
C1 N1 Gd 162.89(19) . . ?
C2 N2 C4 124.0(2) . . ?
C2 N2 C1 110.9(2) . . ?
C4 N2 C1 124.2(2) . . ?
C3 N3 C1 111.0(2) . . ?
C3 N3 C16 124.5(2) . . ?
C1 N3 C16 124.5(2) . . ?
N1 C1 N3 128.9(2) . . ?
N1 C1 N2 129.5(2) . . ?
N3 C1 N2 101.7(2) . . ?
C3 C2 N2 107.9(2) . . ?
C2 C3 N3 108.4(2) . . ?
C9 C4 C5 121.7(3) . . ?
C9 C4 N2 119.6(2) . . ?
C5 C4 N2 118.6(3) . . ?
C6 C5 C4 117.9(3) . . ?
C6 C5 C10 119.6(3) . . ?
C4 C5 C10 122.5(3) . . ?
C7 C6 C5 121.5(3) . . ?
C6 C7 C8 120.0(3) . . ?
C7 C8 C9 120.8(3) . . ?
C8 C9 C4 118.0(3) . . ?
C8 C9 C13 120.1(3) . . ?
C4 C9 C13 121.9(2) . . ?
C11 C10 C5 111.9(3) . . ?
C11 C10 C12 110.3(3) . . ?
C5 C10 C12 112.6(3) . . ?
C9 C13 C14 110.4(3) . . ?
C9 C13 C15 112.7(2) . . ?
C14 C13 C15 109.9(2) . . ?
C17 C16 C21 121.9(3) . . ?
C17 C16 N3 118.7(2) . . ?
C21 C16 N3 119.4(3) . . ?
C16 C17 C18 117.8(3) . . ?
C16 C17 C22 122.5(2) . . ?
C18 C17 C22 119.6(3) . . ?
C19 C18 C17 121.0(3) . . ?
C18 C19 C20 120.3(3) . . ?
C19 C20 C21 121.5(3) . . ?
C20 C21 C16 117.4(3) . . ?
C20 C21 C25 121.8(3) . . ?
C16 C21 C25 120.8(3) . . ?
C17 C22 C23 111.4(2) . . ?
C17 C22 C24 111.0(2) . . ?
C23 C22 C24 111.2(3) . . ?
C26 C25 C21 112.6(3) . . ?
C26 C25 C27 109.2(3) . . ?
C21 C25 C27 112.6(3) . . ?
C29 C28 C35 135.0(3) . . ?
C29 C28 Gd 74.44(17) . . ?
C35 C28 Gd 74.24(17) . . ?
C28 C29 C30 134.6(3) . . ?
C28 C29 Gd 74.62(17) . . ?
C30 C29 Gd 77.18(17) . . ?
C29 C30 C31 134.9(3) . . ?
C29 C30 Gd 72.26(17) . . ?
C31 C30 Gd 76.69(17) . . ?
C32 C31 C30 135.0(3) . . ?
C32 C31 Gd 73.76(16) . . ?
C30 C31 Gd 73.21(16) . . ?
C31 C32 C33 135.2(3) . . ?
C31 C32 Gd 76.41(16) . . ?
C33 C32 Gd 71.75(16) . . ?
C32 C33 C34 135.2(3) . . ?
C32 C33 Gd 77.77(17) . . ?
C34 C33 Gd 74.09(16) . . ?
C35 C34 C33 133.6(3) . . ?
C35 C34 Gd 74.71(17) . . ?
C33 C34 Gd 74.59(17) . . ?
C34 C35 C28 135.9(3) . . ?
C34 C35 Gd 74.26(17) . . ?
C28 C35 Gd 74.72(17) . . ?
C39 O1 C36 106.9(2) . . ?
C39 O1 Gd 124.58(16) . . ?
C36 O1 Gd 128.40(16) . . ?
O1 C36 C37 106.0(2) . . ?
C36 C37 C38 105.6(2) . . ?
C39 C38 C37 103.7(2) . . ?
O1 C39 C38 104.6(2) . . ?
C40 O2 C43 108.86(19) . . ?
C40 O2 Gd 119.91(14) . . ?
C43 O2 Gd 131.00(14) . . ?
O2 C40 C41 104.7(2) . . ?
C40 C41 C42 102.5(2) . . ?
C43 C42 C41 102.7(2) . . ?
O2 C43 C42 106.3(2) . . ?
C44 O3 C47 107.8(4) . . ?
O3 C44 C45 105.1(4) . . ?
C46 C45 C44 105.3(4) . . ?
C47 C46 C45 104.1(4) . . ?
C46 C47 O3 108.2(4) . . ?

loop_
_geom_bond_atom_site_label_1
_geom_bond_atom_site_label_2
_geom_bond_distance
_geom_bond_site_symmetry_2
_geom_bond_publ_flag
Gd N1 2.191(2) . ?
Gd O1 2.4501(19) . ?
Gd O2 2.4718(18) . ?
Gd C34 2.619(3) . ?
Gd C35 2.625(3) . ?
Gd C33 2.625(3) . ?
Gd C29 2.628(3) . ?
Gd C28 2.631(3) . ?
Gd C30 2.691(3) . ?
Gd C32 2.702(3) . ?
Gd C31 2.735(3) . ?
N1 C1 1.258(3) . ?
N2 C2 1.397(3) . ?
N2 C4 1.423(3) . ?
N2 C1 1.426(3) . ?
N3 C3 1.394(3) . ?
N3 C1 1.418(3) . ?
N3 C16 1.429(3) . ?
C2 C3 1.334(4) . ?
C4 C9 1.398(4) . ?
C4 C5 1.413(4) . ?
C5 C6 1.382(4) . ?
C5 C10 1.524(5) . ?
C6 C7 1.376(5) . ?
C7 C8 1.392(5) . ?
C8 C9 1.394(4) . ?
C9 C13 1.524(4) . ?
C10 C11 1.521(5) . ?
C10 C12 1.526(4) . ?
C13 C14 1.527(4) . ?
C13 C15 1.528(4) . ?
C16 C17 1.396(4) . ?
C16 C21 1.408(4) . ?
C17 C18 1.406(4) . ?
C17 C22 1.514(4) . ?
C18 C19 1.372(5) . ?
C19 C20 1.376(5) . ?
C20 C21 1.396(4) . ?
C21 C25 1.519(4) . ?
C22 C23 1.523(4) . ?
C22 C24 1.526(4) . ?
C25 C26 1.502(5) . ?
C25 C27 1.539(4) . ?
C28 C29 1.403(5) . ?
C28 C35 1.406(5) . ?
C29 C30 1.403(5) . ?
C30 C31 1.409(5) . ?
C31 C32 1.400(5) . ?
C32 C33 1.402(5) . ?
C33 C34 1.416(5) . ?
C34 C35 1.403(5) . ?
O1 C39 1.442(3) . ?
O1 C36 1.443(3) . ?
C36 C37 1.519(4) . ?
C37 C38 1.523(4) . ?
C38 C39 1.512(4) . ?
O2 C40 1.452(3) . ?
O2 C43 1.465(3) . ?
C40 C41 1.508(4) . ?
C41 C42 1.521(4) . ?
C42 C43 1.517(4) . ?
O3 C44 1.424(5) . ?
O3 C47 1.450(5) . ?
C44 C45 1.492(8) . ?
C45 C46 1.452(7) . ?
C46 C47 1.445(6) . ?

loop_
_geom_torsion_atom_site_label_1
_geom_torsion_atom_site_label_2
_geom_torsion_atom_site_label_3
_geom_torsion_atom_site_label_4
_geom_torsion
_geom_torsion_site_symmetry_1
_geom_torsion_site_symmetry_2
_geom_torsion_site_symmetry_3
_geom_torsion_site_symmetry_4
_geom_torsion_publ_flag
O1 Gd N1 C1 -140.4(6) . . . . ?
O2 Gd N1 C1 -63.2(6) . . . . ?
C34 Gd N1 C1 39.2(6) . . . . ?
C35 Gd N1 C1 69.2(6) . . . . ?
C33 Gd N1 C1 13.3(7) . . . . ?
C29 Gd N1 C1 129.0(6) . . . . ?
C28 Gd N1 C1 100.6(6) . . . . ?
C30 Gd N1 C1 152.6(6) . . . . ?
C32 Gd N1 C1 -11.8(8) . . . . ?
C31 Gd N1 C1 -172.4(6) . . . . ?
Gd N1 C1 N3 -33.9(8) . . . . ?
Gd N1 C1 N2 144.7(5) . . . . ?
C3 N3 C1 N1 175.7(3) . . . . ?
C16 N3 C1 N1 -6.6(4) . . . . ?
C3 N3 C1 N2 -3.3(3) . . . . ?
C16 N3 C1 N2 174.4(2) . . . . ?
C2 N2 C1 N1 -176.2(3) . . . . ?
C4 N2 C1 N1 14.6(4) . . . . ?
C2 N2 C1 N3 2.8(3) . . . . ?
C4 N2 C1 N3 -166.4(2) . . . . ?
C4 N2 C2 C3 167.9(2) . . . . ?
C1 N2 C2 C3 -1.3(3) . . . . ?
N2 C2 C3 N3 -0.8(3) . . . . ?
C1 N3 C3 C2 2.7(3) . . . . ?
C16 N3 C3 C2 -175.0(2) . . . . ?
C2 N2 C4 C9 76.1(3) . . . . ?
C1 N2 C4 C9 -116.1(3) . . . . ?
C2 N2 C4 C5 -101.1(3) . . . . ?
C1 N2 C4 C5 66.8(3) . . . . ?
C9 C4 C5 C6 1.9(4) . . . . ?
N2 C4 C5 C6 179.1(2) . . . . ?
C9 C4 C5 C10 -177.0(3) . . . . ?
N2 C4 C5 C10 0.1(4) . . . . ?
C4 C5 C6 C7 -2.1(4) . . . . ?
C10 C5 C6 C7 176.9(3) . . . . ?
C5 C6 C7 C8 0.5(5) . . . . ?
C6 C7 C8 C9 1.4(5) . . . . ?
C7 C8 C9 C4 -1.6(4) . . . . ?
C7 C8 C9 C13 -179.2(3) . . . . ?
C5 C4 C9 C8 -0.1(4) . . . . ?
N2 C4 C9 C8 -177.2(2) . . . . ?
C5 C4 C9 C13 177.4(2) . . . . ?
N2 C4 C9 C13 0.3(4) . . . . ?
C6 C5 C10 C11 70.3(4) . . . . ?
C4 C5 C10 C11 -110.7(3) . . . . ?
C6 C5 C10 C12 -54.6(4) . . . . ?
C4 C5 C10 C12 124.4(3) . . . . ?
C8 C9 C13 C14 75.3(3) . . . . ?
C4 C9 C13 C14 -102.2(3) . . . . ?
C8 C9 C13 C15 -48.0(4) . . . . ?
C4 C9 C13 C15 134.4(3) . . . . ?
C3 N3 C16 C17 -81.4(3) . . . . ?
C1 N3 C16 C17 101.1(3) . . . . ?
C3 N3 C16 C21 97.5(3) . . . . ?
C1 N3 C16 C21 -79.9(3) . . . . ?
C21 C16 C17 C18 -2.3(4) . . . . ?
N3 C16 C17 C18 176.6(3) . . . . ?
C21 C16 C17 C22 177.0(3) . . . . ?
N3 C16 C17 C22 -4.1(4) . . . . ?
C16 C17 C18 C19 0.5(5) . . . . ?
C22 C17 C18 C19 -178.8(3) . . . . ?
C17 C18 C19 C20 1.0(5) . . . . ?
C18 C19 C20 C21 -0.7(5) . . . . ?
C19 C20 C21 C16 -1.0(5) . . . . ?
C19 C20 C21 C25 177.7(3) . . . . ?
C17 C16 C21 C20 2.6(4) . . . . ?
N3 C16 C21 C20 -176.4(3) . . . . ?
C17 C16 C21 C25 -176.2(3) . . . . ?
N3 C16 C21 C25 4.9(4) . . . . ?
C16 C17 C22 C23 115.0(3) . . . . ?
C18 C17 C22 C23 -65.7(4) . . . . ?
C16 C17 C22 C24 -120.5(3) . . . . ?
C18 C17 C22 C24 58.7(4) . . . . ?
C20 C21 C25 C26 104.3(3) . . . . ?
C16 C21 C25 C26 -77.0(4) . . . . ?
C20 C21 C25 C27 -19.6(4) . . . . ?
C16 C21 C25 C27 159.1(3) . . . . ?
N1 Gd C28 C29 124.95(18) . . . . ?
O1 Gd C28 C29 31.8(2) . . . . ?
O2 Gd C28 C29 -118.9(3) . . . . ?
C34 Gd C28 C29 -129.0(2) . . . . ?
C35 Gd C28 C29 -147.3(3) . . . . ?
C33 Gd C28 C29 -103.89(19) . . . . ?
C30 Gd C28 C29 -20.56(17) . . . . ?
C32 Gd C28 C29 -73.88(19) . . . . ?
C31 Gd C28 C29 -45.03(18) . . . . ?
N1 Gd C28 C35 -87.76(18) . . . . ?
O1 Gd C28 C35 179.09(16) . . . . ?
O2 Gd C28 C35 28.3(4) . . . . ?
C34 Gd C28 C35 18.31(17) . . . . ?
C33 Gd C28 C35 43.39(18) . . . . ?
C29 Gd C28 C35 147.3(3) . . . . ?
C30 Gd C28 C35 126.7(2) . . . . ?
C32 Gd C28 C35 73.40(19) . . . . ?
C31 Gd C28 C35 102.25(19) . . . . ?
C35 C28 C29 C30 6.2(6) . . . . ?
Gd C28 C29 C30 53.5(3) . . . . ?
C35 C28 C29 Gd -47.4(3) . . . . ?
N1 Gd C29 C28 -64.7(2) . . . . ?
O1 Gd C29 C28 -152.52(18) . . . . ?
O2 Gd C29 C28 143.18(19) . . . . ?
C34 Gd C29 C28 42.69(19) . . . . ?
C35 Gd C29 C28 18.93(17) . . . . ?
C33 Gd C29 C28 73.19(19) . . . . ?
C30 Gd C29 C28 144.1(3) . . . . ?
C32 Gd C29 C28 102.27(19) . . . . ?
C31 Gd C29 C28 125.2(2) . . . . ?
N1 Gd C29 C30 151.20(18) . . . . ?
O1 Gd C29 C30 63.42(19) . . . . ?
O2 Gd C29 C30 -0.9(3) . . . . ?
C34 Gd C29 C30 -101.4(2) . . . . ?
C35 Gd C29 C30 -125.1(2) . . . . ?
C33 Gd C29 C30 -70.9(2) . . . . ?
C28 Gd C29 C30 -144.1(3) . . . . ?
C32 Gd C29 C30 -41.8(2) . . . . ?
C31 Gd C29 C30 -18.90(18) . . . . ?
C28 C29 C30 C31 -3.9(6) . . . . ?
Gd C29 C30 C31 48.7(4) . . . . ?
C28 C29 C30 Gd -52.7(3) . . . . ?
N1 Gd C30 C29 -44.4(3) . . . . ?
O1 Gd C30 C29 -114.2(2) . . . . ?
O2 Gd C30 C29 179.53(17) . . . . ?
C34 Gd C30 C29 75.7(2) . . . . ?
C35 Gd C30 C29 45.7(2) . . . . ?
C33 Gd C30 C29 106.0(2) . . . . ?
C28 Gd C30 C29 20.80(19) . . . . ?
C32 Gd C30 C29 129.2(2) . . . . ?
C31 Gd C30 C29 146.8(3) . . . . ?
N1 Gd C30 C31 168.74(17) . . . . ?
O1 Gd C30 C31 99.0(2) . . . . ?
O2 Gd C30 C31 32.7(2) . . . . ?
C34 Gd C30 C31 -71.2(2) . . . . ?
C35 Gd C30 C31 -101.1(2) . . . . ?
C33 Gd C30 C31 -40.8(2) . . . . ?
C29 Gd C30 C31 -146.8(3) . . . . ?
C28 Gd C30 C31 -126.0(2) . . . . ?
C32 Gd C30 C31 -17.65(18) . . . . ?
C29 C30 C31 C32 -3.0(6) . . . . ?
Gd C30 C31 C32 44.3(3) . . . . ?
C29 C30 C31 Gd -47.4(3) . . . . ?
N1 Gd C31 C32 166.5(4) . . . . ?
O1 Gd C31 C32 134.43(19) . . . . ?
O2 Gd C31 C32 58.18(19) . . . . ?
C34 Gd C31 C32 -43.64(19) . . . . ?
C35 Gd C31 C32 -74.12(19) . . . . ?
C33 Gd C31 C32 -18.48(17) . . . . ?
C29 Gd C31 C32 -129.9(2) . . . . ?
C28 Gd C31 C32 -104.5(2) . . . . ?
C30 Gd C31 C32 -149.1(3) . . . . ?
N1 Gd C31 C30 -44.4(6) . . . . ?
O1 Gd C31 C30 -76.5(2) . . . . ?
O2 Gd C31 C30 -152.76(19) . . . . ?
C34 Gd C31 C30 105.4(2) . . . . ?
C35 Gd C31 C30 74.9(2) . . . . ?
C33 Gd C31 C30 130.6(2) . . . . ?
C29 Gd C31 C30 19.17(19) . . . . ?
C28 Gd C31 C30 44.6(2) . . . . ?
C32 Gd C31 C30 149.1(3) . . . . ?
C30 C31 C32 C33 1.3(6) . . . . ?
Gd C31 C32 C33 45.5(3) . . . . ?
C30 C31 C32 Gd -44.2(3) . . . . ?
N1 Gd C32 C31 -173.5(2) . . . . ?
O1 Gd C32 C31 -47.46(19) . . . . ?
O2 Gd C32 C31 -121.13(19) . . . . ?
C34 Gd C32 C31 127.5(2) . . . . ?
C35 Gd C32 C31 101.9(2) . . . . ?
C33 Gd C32 C31 148.1(3) . . . . ?
C29 Gd C32 C31 41.45(19) . . . . ?
C28 Gd C32 C31 71.66(19) . . . . ?
C30 Gd C32 C31 17.79(18) . . . . ?
N1 Gd C32 C33 38.5(3) . . . . ?
O1 Gd C32 C33 164.44(17) . . . . ?
O2 Gd C32 C33 90.77(18) . . . . ?
C34 Gd C32 C33 -20.59(18) . . . . ?
C35 Gd C32 C33 -46.17(19) . . . . ?
C29 Gd C32 C33 -106.6(2) . . . . ?
C28 Gd C32 C33 -76.43(19) . . . . ?
C30 Gd C32 C33 -130.3(2) . . . . ?
C31 Gd C32 C33 -148.1(3) . . . . ?
C31 C32 C33 C34 5.1(6) . . . . ?
Gd C32 C33 C34 52.0(3) . . . . ?
C31 C32 C33 Gd -46.8(3) . . . . ?
N1 Gd C33 C32 -163.03(16) . . . . ?
O1 Gd C33 C32 -21.2(2) . . . . ?
O2 Gd C33 C32 -84.52(18) . . . . ?
C34 Gd C33 C32 144.7(3) . . . . ?
C35 Gd C33 C32 124.5(2) . . . . ?
C29 Gd C33 C32 70.17(19) . . . . ?
C28 Gd C33 C32 100.12(19) . . . . ?
C30 Gd C33 C32 40.91(18) . . . . ?
C31 Gd C33 C32 18.11(17) . . . . ?
N1 Gd C33 C34 52.2(2) . . . . ?
O1 Gd C33 C34 -165.93(16) . . . . ?
O2 Gd C33 C34 130.74(19) . . . . ?
C35 Gd C33 C34 -20.24(18) . . . . ?
C29 Gd C33 C34 -74.6(2) . . . . ?
C28 Gd C33 C34 -44.62(19) . . . . ?
C30 Gd C33 C34 -103.8(2) . . . . ?
C32 Gd C33 C34 -144.7(3) . . . . ?
C31 Gd C33 C34 -126.6(2) . . . . ?
C32 C33 C34 C35 -3.0(6) . . . . ?
Gd C33 C34 C35 50.2(3) . . . . ?
C32 C33 C34 Gd -53.2(3) . . . . ?
N1 Gd C34 C35 73.8(2) . . . . ?
O1 Gd C34 C35 -107.7(3) . . . . ?
O2 Gd C34 C35 164.84(18) . . . . ?
C33 Gd C34 C35 -144.8(3) . . . . ?
C29 Gd C34 C35 -42.19(19) . . . . ?
C28 Gd C34 C35 -18.32(18) . . . . ?
C30 Gd C34 C35 -72.11(19) . . . . ?
C32 Gd C34 C35 -124.8(2) . . . . ?
C31 Gd C34 C35 -101.0(2) . . . . ?
N1 Gd C34 C33 -141.43(18) . . . . ?
O1 Gd C34 C33 37.1(4) . . . . ?
O2 Gd C34 C33 -50.34(19) . . . . ?
C35 Gd C34 C33 144.8(3) . . . . ?
C29 Gd C34 C33 102.6(2) . . . . ?
C28 Gd C34 C33 126.5(2) . . . . ?
C30 Gd C34 C33 72.71(19) . . . . ?
C32 Gd C34 C33 20.07(18) . . . . ?
C31 Gd C34 C33 43.79(19) . . . . ?
C33 C34 C35 C28 -3.4(6) . . . . ?
Gd C34 C35 C28 46.7(4) . . . . ?
C33 C34 C35 Gd -50.1(3) . . . . ?
C29 C28 C35 C34 0.8(6) . . . . ?
Gd C28 C35 C34 -46.6(3) . . . . ?
C29 C28 C35 Gd 47.4(3) . . . . ?
N1 Gd C35 C34 -113.78(19) . . . . ?
O1 Gd C35 C34 146.73(18) . . . . ?
O2 Gd C35 C34 -20.2(2) . . . . ?
C33 Gd C35 C34 20.42(18) . . . . ?
C29 Gd C35 C34 129.5(2) . . . . ?
C28 Gd C35 C34 148.3(3) . . . . ?
C30 Gd C35 C34 104.4(2) . . . . ?
C32 Gd C35 C34 45.66(19) . . . . ?
C31 Gd C35 C34 74.86(19) . . . . ?
N1 Gd C35 C28 97.89(18) . . . . ?
O1 Gd C35 C28 -1.6(3) . . . . ?
O2 Gd C35 C28 -168.55(15) . . . . ?
C34 Gd C35 C28 -148.3(3) . . . . ?
C33 Gd C35 C28 -127.9(2) . . . . ?
C29 Gd C35 C28 -18.87(17) . . . . ?
C30 Gd C35 C28 -43.92(18) . . . . ?
C32 Gd C35 C28 -102.68(19) . . . . ?
C31 Gd C35 C28 -73.47(19) . . . . ?
N1 Gd O1 C39 151.7(2) . . . . ?
O2 Gd O1 C39 64.4(2) . . . . ?
C34 Gd O1 C39 -26.9(4) . . . . ?
C35 Gd O1 C39 -105.7(2) . . . . ?
C33 Gd O1 C39 -0.9(3) . . . . ?
C29 Gd O1 C39 -90.9(2) . . . . ?
C28 Gd O1 C39 -106.7(2) . . . . ?
C30 Gd O1 C39 -63.3(2) . . . . ?
C32 Gd O1 C39 -11.8(2) . . . . ?
C31 Gd O1 C39 -33.5(2) . . . . ?
N1 Gd O1 C36 -33.0(2) . . . . ?
O2 Gd O1 C36 -120.4(2) . . . . ?
C34 Gd O1 C36 148.3(3) . . . . ?
C35 Gd O1 C36 69.5(3) . . . . ?
C33 Gd O1 C36 174.3(2) . . . . ?
C29 Gd O1 C36 84.3(2) . . . . ?
C28 Gd O1 C36 68.6(2) . . . . ?
C30 Gd O1 C36 111.9(2) . . . . ?
C32 Gd O1 C36 163.4(2) . . . . ?
C31 Gd O1 C36 141.8(2) . . . . ?
C39 O1 C36 C37 -28.3(3) . . . . ?
Gd O1 C36 C37 155.84(18) . . . . ?
O1 C36 C37 C38 7.8(3) . . . . ?
C36 C37 C38 C39 14.2(3) . . . . ?
C36 O1 C39 C38 37.7(3) . . . . ?
Gd O1 C39 C38 -146.26(18) . . . . ?
C37 C38 C39 O1 -31.3(3) . . . . ?
N1 Gd O2 C40 -26.30(18) . . . . ?
O1 Gd O2 C40 61.54(18) . . . . ?
C34 Gd O2 C40 -135.64(19) . . . . ?
C35 Gd O2 C40 -125.12(19) . . . . ?
C33 Gd O2 C40 -159.46(19) . . . . ?
C29 Gd O2 C40 129.1(2) . . . . ?
C28 Gd O2 C40 -144.5(3) . . . . ?
C30 Gd O2 C40 128.56(19) . . . . ?
C32 Gd O2 C40 169.75(19) . . . . ?
C31 Gd O2 C40 144.38(19) . . . . ?
N1 Gd O2 C43 159.9(2) . . . . ?
O1 Gd O2 C43 -112.3(2) . . . . ?
C34 Gd O2 C43 50.6(2) . . . . ?
C35 Gd O2 C43 61.1(2) . . . . ?
C33 Gd O2 C43 26.7(2) . . . . ?
C29 Gd O2 C43 -44.7(3) . . . . ?
C28 Gd O2 C43 41.7(4) . . . . ?
C30 Gd O2 C43 -45.2(2) . . . . ?
C32 Gd O2 C43 -4.0(2) . . . . ?
C31 Gd O2 C43 -29.4(2) . . . . ?
C43 O2 C40 C41 21.9(3) . . . . ?
Gd O2 C40 C41 -153.13(16) . . . . ?
O2 C40 C41 C42 -36.6(3) . . . . ?
C40 C41 C42 C43 37.0(3) . . . . ?
C40 O2 C43 C42 1.8(3) . . . . ?
Gd O2 C43 C42 176.11(16) . . . . ?
C41 C42 C43 O2 -24.4(3) . . . . ?
C47 O3 C44 C45 -14.3(5) . . . . ?
O3 C44 C45 C46 28.0(6) . . . . ?
C44 C45 C46 C47 -30.5(6) . . . . ?
C45 C46 C47 O3 22.0(6) . . . . ?
C44 O3 C47 C46 -4.6(5) . . . . ?
